data_7207037
loop_
_publ_author_name
'Gong, Yun'
'Li, JingHua'
'Wu, Tao'
'Qin, JianBo'
'Cao, Rong'
'Li, Jian'

_publ_section_title
;
 Organic molecules induced crystal transformation from a two dimensional
 coordination polymer to chain-like structures
;
_journal_issue 2
_journal_name_full CrystEngComm
_journal_page_first 663
_journal_paper_doi 10.1039/c1ce05846k
_journal_volume 14
_journal_year 2012
_chemical_formula_sum 'C8 H10 Mn O7'
_chemical_formula_weight 273.07
_chemical_name_systematic
;
?
;
_space_group_IT_number 14
_symmetry_cell_setting monoclinic
_symmetry_space_group_name_Hall '-P 2ybc'
_symmetry_space_group_name_H-M 'P 1 21/c 1'
_atom_sites_solution_hydrogens geom
_atom_sites_solution_primary direct
_atom_sites_solution_secondary difmap
_audit_creation_method SHELXL-97
_cell_angle_alpha 90.00
_cell_angle_beta 90.938(4)
_cell_angle_gamma 90.00
_cell_formula_units_Z 4
_cell_length_a 14.862(4)
_cell_length_b 6.2531(18)
_cell_length_c 10.122(3)
_cell_measurement_reflns_used 2539
_cell_measurement_temperature 293(2)
_cell_measurement_theta_max 27.4680
_cell_measurement_theta_min 3.3747
_cell_volume 940.5(5)
_computing_cell_refinement 'CrysAlisPro, Oxford Diffraction Ltd.'
_computing_data_collection 'CrysAlisPro, Oxford Diffraction Ltd.'
_computing_data_reduction 'CrysAlisPro, Oxford Diffraction Ltd.'
_computing_molecular_graphics 'SHELXTL (Sheldrick, 1997)'
_computing_publication_material 'SHELXTL (Sheldrick, 1997)'
_computing_structure_refinement 'SHELXL97 (Sheldrick, 2008)'
_computing_structure_solution 'SHELXS97 (Sheldrick, 2008)'
_diffrn_ambient_temperature 293(2)
_diffrn_measured_fraction_theta_full 0.998
_diffrn_measured_fraction_theta_max 0.998
_diffrn_measurement_device_type 'Oxford XCalibur Eos'
_diffrn_measurement_method '\w scans'
_diffrn_radiation_monochromator graphite
_diffrn_radiation_source 'fine-focus sealed tube'
_diffrn_radiation_type MoK\a
_diffrn_radiation_wavelength 0.71073
_diffrn_reflns_av_R_equivalents 0.0236
_diffrn_reflns_av_sigmaI/netI 0.0236
_diffrn_reflns_limit_h_max 19
_diffrn_reflns_limit_h_min -19
_diffrn_reflns_limit_k_max 8
_diffrn_reflns_limit_k_min -8
_diffrn_reflns_limit_l_max 13
_diffrn_reflns_limit_l_min -12
_diffrn_reflns_number 6937
_diffrn_reflns_theta_full 27.48
_diffrn_reflns_theta_max 27.48
_diffrn_reflns_theta_min 3.53
_exptl_absorpt_coefficient_mu 1.422
_exptl_absorpt_correction_T_max 1.0000
_exptl_absorpt_correction_T_min 0.6397
_exptl_absorpt_correction_type multi-scan
_exptl_absorpt_process_details 'SADABS (Sheldrick, 1996)'
_exptl_crystal_colour colorless
_exptl_crystal_density_diffrn 1.900
_exptl_crystal_density_method 'not measured'
_exptl_crystal_description sheet
_exptl_crystal_F_000 540
_exptl_crystal_size_max 0.10
_exptl_crystal_size_mid 0.10
_exptl_crystal_size_min 0.05
_refine_diff_density_max 0.746
_refine_diff_density_min -0.308
_refine_diff_density_rms 0.075
_refine_ls_extinction_method none
_refine_ls_goodness_of_fit_ref 1.106
_refine_ls_hydrogen_treatment none
_refine_ls_matrix_type full
_refine_ls_number_parameters 145
_refine_ls_number_reflns 2152
_refine_ls_number_restraints 0
_refine_ls_restrained_S_all 1.106
_refine_ls_R_factor_all 0.0329
_refine_ls_R_factor_gt 0.0303
_refine_ls_shift/su_max 0.001
_refine_ls_shift/su_mean 0.000
_refine_ls_structure_factor_coef Fsqd
_refine_ls_weighting_details 'calc w=1/[\s^2^(Fo^2^)+(0.0478P)^2^+0.6897P] where P=(Fo^2^+2Fc^2^)/3'
_refine_ls_weighting_scheme calc
_refine_ls_wR_factor_gt 0.0876
_refine_ls_wR_factor_ref 0.0891
_reflns_number_gt 1974
_reflns_number_total 2152
_reflns_threshold_expression >2sigma(I)
_cod_data_source_file c1ce05846k.txt
_cod_data_source_block 10031301
_cod_depositor_comments
;
The following automatic conversions were performed:

'_symmetry_cell_setting' value 'Monoclinic' changed to 'monoclinic'
according to /home/saulius/struct/CIF-dictionaries/cif_core.dic
dictionary named 'cif_core.dic' version 2.4.1 from 2010-06-29.

Automatic conversion script
Id: cif_fix_values 1715 2011-07-08 13:25:40Z adriana 
;
_cod_original_cell_volume 940.6(5)
_cod_original_sg_symbol_H-M P2(1)/c
_cod_database_code 7207037

loop_
_symmetry_equiv_pos_as_xyz
'x, y, z'
'-x, y+1/2, -z+1/2'
'-x, -y, -z'
'x, -y-1/2, z-1/2'

loop_
_atom_site_label
_atom_site_type_symbol
_atom_site_fract_x
_atom_site_fract_y
_atom_site_fract_z
_atom_site_U_iso_or_equiv
_atom_site_adp_type
_atom_site_occupancy
_atom_site_symmetry_multiplicity
_atom_site_calc_flag
_atom_site_refinement_flags
Mn1 Mn 0.191178(19) 1.06230(5) 0.00453(3) 0.01526(12) Uani 1 1 d .
O1 O 0.32683(10) 0.8882(2) 0.03470(13) 0.0168(3) Uani 1 1 d .
O2 O 0.23737(11) 1.2321(2) 0.18358(14) 0.0252(4) Uani 1 1 d .
C6 C 0.46612(14) 0.8177(4) 0.1254(2) 0.0224(4) Uani 1 1 d .
H6 H 0.5276 0.8420 0.1354 0.027 Uiso 1 1 calc R
O3 O 0.07037(12) 1.2450(3) -0.00233(18) 0.0371(4) Uani 1 1 d .
C4 C 0.32512(13) 0.6783(3) 0.09816(19) 0.0165(4) Uani 1 1 d .
H4 H 0.2885 0.5696 0.0529 0.020 Uiso 1 1 calc R
C3 C 0.39168(13) 0.9829(3) 0.1254(2) 0.0179(4) Uani 1 1 d .
H3 H 0.4105 1.1283 0.1028 0.021 Uiso 1 1 calc R
C5 C 0.42511(15) 0.6305(4) 0.1083(2) 0.0221(4) Uani 1 1 d .
H5 H 0.4523 0.4968 0.1035 0.027 Uiso 1 1 calc R
O7 O 0.00000(11) 0.4924(3) 0.20030(17) 0.0282(4) Uani 1 1 d .
C2 C 0.34154(13) 0.9622(3) 0.25897(19) 0.0154(4) Uani 1 1 d .
H2 H 0.3855 0.9540 0.3320 0.018 Uiso 1 1 calc R
C1 C 0.29480(13) 0.7384(3) 0.23965(18) 0.0140(4) Uani 1 1 d .
H1 H 0.3197 0.6359 0.3036 0.017 Uiso 1 1 calc R
O6 O 0.14791(10) 0.8313(3) 0.15609(15) 0.0220(3) Uani 1 1 d .
O4 O 0.27492(12) 1.2206(2) 0.39720(15) 0.0269(4) Uani 1 1 d .
C7 C 0.27833(13) 1.1524(3) 0.28060(19) 0.0160(4) Uani 1 1 d .
O5 O 0.15546(9) 0.6511(2) 0.34389(14) 0.0193(3) Uani 1 1 d .
C8 C 0.19235(12) 0.7407(3) 0.24746(18) 0.0143(4) Uani 1 1 d .

loop_
_atom_site_aniso_label
_atom_site_aniso_U_11
_atom_site_aniso_U_22
_atom_site_aniso_U_33
_atom_site_aniso_U_23
_atom_site_aniso_U_13
_atom_site_aniso_U_12
Mn1 0.01943(18) 0.01564(18) 0.01069(17) 0.00102(10) -0.00082(12) 0.00057(11)
O1 0.0218(7) 0.0177(7) 0.0107(6) 0.0002(5) -0.0005(5) -0.0003(6)
O2 0.0393(9) 0.0207(7) 0.0154(7) -0.0027(6) -0.0058(6) 0.0091(6)
C6 0.0164(9) 0.0323(11) 0.0187(10) -0.0018(9) 0.0039(8) 0.0011(8)
O3 0.0388(10) 0.0413(10) 0.0311(9) -0.0011(8) -0.0028(8) 0.0212(8)
C4 0.0211(9) 0.0139(9) 0.0145(9) -0.0018(7) 0.0002(7) 0.0006(7)
C3 0.0191(9) 0.0189(9) 0.0157(9) -0.0019(7) 0.0027(7) -0.0038(8)
C5 0.0240(10) 0.0250(10) 0.0175(10) -0.0006(8) 0.0049(8) 0.0087(9)
O7 0.0247(8) 0.0308(8) 0.0290(9) 0.0004(7) -0.0005(7) -0.0046(7)
C2 0.0164(9) 0.0180(9) 0.0117(9) -0.0022(7) 0.0001(7) -0.0002(7)
C1 0.0164(9) 0.0141(8) 0.0116(9) 0.0014(7) 0.0010(7) 0.0012(7)
O6 0.0176(7) 0.0289(8) 0.0195(7) 0.0102(6) -0.0012(6) 0.0002(6)
O4 0.0416(9) 0.0248(8) 0.0142(7) -0.0050(6) -0.0013(7) 0.0123(7)
C7 0.0194(9) 0.0143(9) 0.0143(9) -0.0013(7) 0.0002(7) -0.0021(7)
O5 0.0182(7) 0.0233(7) 0.0165(7) 0.0071(6) 0.0022(5) 0.0010(6)
C8 0.0162(9) 0.0128(8) 0.0141(9) 0.0001(7) 0.0007(7) -0.0001(7)

loop_
_atom_type_symbol
_atom_type_description
_atom_type_scat_dispersion_real
_atom_type_scat_dispersion_imag
_atom_type_scat_source
C C 0.0033 0.0016 'International Tables Vol C Tables 4.2.6.8 and 6.1.1.4'
H H 0.0000 0.0000 'International Tables Vol C Tables 4.2.6.8 and 6.1.1.4'
O O 0.0106 0.0060 'International Tables Vol C Tables 4.2.6.8 and 6.1.1.4'
Mn Mn 0.3368 0.7283 'International Tables Vol C Tables 4.2.6.8 and 6.1.1.4'

loop_
_geom_angle_atom_site_label_1
_geom_angle_atom_site_label_2
_geom_angle_atom_site_label_3
_geom_angle
_geom_angle_site_symmetry_1
_geom_angle_site_symmetry_3
O3 Mn1 O4 98.03(7) . 4_585
O3 Mn1 O5 96.32(7) . 4_575
O4 Mn1 O5 98.44(6) 4_585 4_575
O3 Mn1 O2 91.11(6) . .
O4 Mn1 O2 86.33(6) 4_585 .
O5 Mn1 O2 170.49(6) 4_575 .
O3 Mn1 O6 96.81(7) . .
O4 Mn1 O6 160.28(6) 4_585 .
O5 Mn1 O6 92.75(6) 4_575 .
O2 Mn1 O6 80.45(6) . .
O3 Mn1 O1 172.98(6) . .
O4 Mn1 O1 81.54(6) 4_585 .
O5 Mn1 O1 90.67(5) 4_575 .
O2 Mn1 O1 81.87(5) . .
O6 Mn1 O1 82.15(5) . .
C3 O1 C4 96.01(14) . .
C3 O1 Mn1 117.56(12) . .
C4 O1 Mn1 117.41(11) . .
C7 O2 Mn1 126.55(13) . .
C5 C6 C3 105.49(18) . .
C5 C6 H6 127.3 . .
C3 C6 H6 127.3 . .
O1 C4 C5 100.52(16) . .
O1 C4 C1 101.26(14) . .
C5 C4 C1 106.48(15) . .
O1 C4 H4 115.5 . .
C5 C4 H4 115.5 . .
C1 C4 H4 115.5 . .
O1 C3 C6 101.57(16) . .
O1 C3 C2 101.14(15) . .
C6 C3 C2 107.60(17) . .
O1 C3 H3 114.9 . .
C6 C3 H3 114.9 . .
C2 C3 H3 114.9 . .
C6 C5 C4 106.36(18) . .
C6 C5 H5 126.8 . .
C4 C5 H5 126.8 . .
C7 C2 C3 111.21(16) . .
C7 C2 C1 115.94(16) . .
C3 C2 C1 100.51(15) . .
C7 C2 H2 109.6 . .
C3 C2 H2 109.6 . .
C1 C2 H2 109.6 . .
C8 C1 C4 110.76(15) . .
C8 C1 C2 115.10(15) . .
C4 C1 C2 101.27(14) . .
C8 C1 H1 109.8 . .
C4 C1 H1 109.8 . .
C2 C1 H1 109.8 . .
C8 O6 Mn1 130.33(13) . .
C7 O4 Mn1 136.22(14) . 4_586
O2 C7 O4 125.13(19) . .
O2 C7 C2 119.24(17) . .
O4 C7 C2 115.57(17) . .
C8 O5 Mn1 138.84(13) . 4_576
O5 C8 O6 122.59(17) . .
O5 C8 C1 118.92(16) . .
O6 C8 C1 118.49(17) . .

loop_
_geom_bond_atom_site_label_1
_geom_bond_atom_site_label_2
_geom_bond_distance
_geom_bond_site_symmetry_2
Mn1 O3 2.1283(17) .
Mn1 O4 2.1485(16) 4_585
Mn1 O5 2.1628(15) 4_575
Mn1 O2 2.2007(15) .
Mn1 O6 2.2105(15) .
Mn1 O1 2.3071(15) .
O1 C3 1.447(2) .
O1 C4 1.462(2) .
O2 C7 1.251(2) .
C6 C5 1.330(3) .
C6 C3 1.514(3) .
C6 H6 0.9300 .
C4 C5 1.518(3) .
C4 C1 1.555(3) .
C4 H4 0.9800 .
C3 C2 1.560(3) .
C3 H3 0.9800 .
C5 H5 0.9300 .
C2 C7 1.534(3) .
C2 C1 1.573(3) .
C2 H2 0.9800 .
C1 C8 1.526(3) .
C1 H1 0.9800 .
O6 C8 1.262(2) .
O4 C7 1.257(2) .
O4 Mn1 2.1485(16) 4_586
O5 C8 1.259(2) .
O5 Mn1 2.1628(15) 4_576
